data_7248610
loop_
_publ_author_name
'Yang, Shu-Jing'
'Bai, Yong-Ju'
'Qi, Jun-Chao'
'Huang, Xiao-Yun'
'Shen, Xin'
'Lu, Yan-Zi'
'Xia, Zhang-Tian'
'Lv, Hui-Peng'
'Liao, Wei-Qiang'

_publ_section_title
;
 A homochiral polar molecular piezoelectric material with phase transition
 and high piezoelectricity precisely designed by cyanomethyl group
 substitution
;
_journal_issue 22
_journal_name_full CrystEngComm
_journal_page_first 2883
_journal_page_last 2890
_journal_paper_doi 10.1039/D4CE00023D
_journal_volume 26
_journal_year 2024
_chemical_absolute_configuration S
_chemical_formula_moiety 'Cl O4, C9 H15 N4'
_chemical_formula_sum 'C9 H15 Cl N4 O4'
_chemical_formula_weight 278.70
_space_group_crystal_system monoclinic
_space_group_IT_number 4
_space_group_name_Hall 'P 2yb'
_space_group_name_H-M_alt 'P 1 21 1'
_atom_sites_solution_hydrogens geom
_atom_sites_solution_primary dual
_audit_creation_date 2023-11-23
_audit_creation_method
;
Olex2 1.5
(compiled 2023.08.24 svn.re1ec1418 for OlexSys, GUI svn.r6817)
;
_audit_update_record
;
2023-12-22 deposited with the CCDC.	2024-04-30 downloaded from the CCDC.
;
_cell_angle_alpha 90
_cell_angle_beta 106.620(5)
_cell_angle_gamma 90
_cell_formula_units_Z 6
_cell_length_a 13.9407(7)
_cell_length_b 7.4715(4)
_cell_length_c 18.8287(9)
_cell_measurement_reflns_used 13026
_cell_measurement_temperature 172.98(10)
_cell_measurement_theta_max 30.9270
_cell_measurement_theta_min 2.1020
_cell_volume 1879.23(17)
_computing_cell_refinement 'CrysAlisPro 1.171.42.79a (Rigaku OD, 2022)'
_computing_data_collection 'CrysAlisPro 1.171.42.79a (Rigaku OD, 2022)'
_computing_data_reduction 'CrysAlisPro 1.171.42.79a (Rigaku OD, 2022)'
_computing_molecular_graphics 'Olex2 1.5 (Dolomanov et al., 2009)'
_computing_publication_material 'Olex2 1.5 (Dolomanov et al., 2009)'
_computing_structure_refinement 'SHELXL 2018/3 (Sheldrick, 2015)'
_computing_structure_solution 'SHELXT 2018/2 (Sheldrick, 2018)'
_diffrn_ambient_environment N~2~
_diffrn_ambient_temperature 172.98(10)
_diffrn_detector 'Hybrid Pixel Array Detector'
_diffrn_detector_area_resol_mean 10.0000
_diffrn_detector_type HyPix
_diffrn_measured_fraction_theta_full 0.998
_diffrn_measured_fraction_theta_max 0.829
_diffrn_measurement_details
;
List of Runs (angles in degrees, time in seconds):

  # Type    Start    End  Width  t~exp~   \w     \q     \k     \f   Frames
#--------------------------------------------------------------------------
  1  \w     51.00  77.00   0.50    1.50    --    5.29  23.00-102.00   52
  2  \w     -6.00  41.00   0.50    1.50    --    5.29  23.00-102.00   94
  3  \w     -9.00  66.00   0.50    1.50    --    5.29  57.00 -90.00  150
  4  \w    -68.00  19.00   0.50    1.50    --    5.29 -23.00  92.00  174
  5  \w      1.00  27.00   0.50    1.50    --   -5.29 -99.00  30.00   52
  6  \w    -18.00  26.00   0.50    1.50    --   -5.29 -99.00  60.00   88
  7  \w     -5.00  27.00   0.50    1.50    --   -5.29 -99.00 -90.00   64
  8  \w    -19.00  67.00   0.50    1.50    --   -5.29  57.00 -30.00  172
;
_diffrn_measurement_device 'four-circle diffractometer'
_diffrn_measurement_device_type 'XtaLAB Synergy R, DW system, HyPix'
_diffrn_measurement_method '\w scans'
_diffrn_orient_matrix_type 'CrysAlisPro convention (1999,Acta A55,543-557)'
_diffrn_orient_matrix_UB_11 0.0124065000
_diffrn_orient_matrix_UB_12 -0.0877115000
_diffrn_orient_matrix_UB_13 -0.0087820000
_diffrn_orient_matrix_UB_21 -0.0513411000
_diffrn_orient_matrix_UB_22 -0.0240038000
_diffrn_orient_matrix_UB_23 -0.0099088000
_diffrn_orient_matrix_UB_31 -0.0053137000
_diffrn_orient_matrix_UB_32 0.0272711000
_diffrn_orient_matrix_UB_33 -0.0370217000
_diffrn_radiation_monochromator mirror
_diffrn_radiation_probe x-ray
_diffrn_radiation_type 'Mo K\a'
_diffrn_radiation_wavelength 0.71073
_diffrn_reflns_av_R_equivalents 0.0827
_diffrn_reflns_av_unetI/netI 0.0852
_diffrn_reflns_Laue_measured_fraction_full 0.998
_diffrn_reflns_Laue_measured_fraction_max 0.829
_diffrn_reflns_limit_h_max 19
_diffrn_reflns_limit_h_min -18
_diffrn_reflns_limit_k_max 9
_diffrn_reflns_limit_k_min -10
_diffrn_reflns_limit_l_max 26
_diffrn_reflns_limit_l_min -25
_diffrn_reflns_number 28322
_diffrn_reflns_point_group_measured_fraction_full 0.938
_diffrn_reflns_point_group_measured_fraction_max 0.712
_diffrn_reflns_theta_full 25.242
_diffrn_reflns_theta_max 31.212
_diffrn_reflns_theta_min 2.141
_diffrn_source 'Rotating-anode X-ray tube'
_diffrn_source_type 'Rigaku (Mo) X-ray Source'
_exptl_absorpt_coefficient_mu 0.319
_exptl_absorpt_correction_T_max 1.00000
_exptl_absorpt_correction_T_min 0.50433
_exptl_absorpt_correction_type multi-scan
_exptl_absorpt_process_details
;
CrysAlisPro 1.171.42.79a (Rigaku Oxford Diffraction, 2022)
Empirical absorption correction using spherical harmonics,
implemented in SCALE3 ABSPACK scaling algorithm.
;
_exptl_crystal_colour 'clear light colourless'
_exptl_crystal_colour_lustre clear
_exptl_crystal_colour_modifier light
_exptl_crystal_colour_primary colourless
_exptl_crystal_density_diffrn 1.478
_exptl_crystal_description block
_exptl_crystal_F_000 876
_exptl_crystal_size_max 0.1
_exptl_crystal_size_mid 0.1
_exptl_crystal_size_min 0.1
_refine_diff_density_max 0.353
_refine_diff_density_min -0.463
_refine_diff_density_rms 0.061
_refine_ls_abs_structure_details
;
 Flack x determined using 2096 quotients [(I+)-(I-)]/[(I+)+(I-)]
 (Parsons, Flack and Wagner, Acta Cryst. B69 (2013) 249-259).
;
_refine_ls_abs_structure_Flack 0.07(7)
_refine_ls_extinction_method none
_refine_ls_goodness_of_fit_ref 0.920
_refine_ls_hydrogen_treatment constr
_refine_ls_matrix_type full
_refine_ls_number_parameters 490
_refine_ls_number_reflns 8681
_refine_ls_number_restraints 1
_refine_ls_restrained_S_all 0.920
_refine_ls_R_factor_all 0.0761
_refine_ls_R_factor_gt 0.0547
_refine_ls_shift/su_max 0.000
_refine_ls_shift/su_mean 0.000
_refine_ls_structure_factor_coef Fsqd
_refine_ls_weighting_details 'w=1/[\s^2^(Fo^2^)+(0.1000P)^2^] where P=(Fo^2^+2Fc^2^)/3'
_refine_ls_weighting_scheme calc
_refine_ls_wR_factor_gt 0.1406
_refine_ls_wR_factor_ref 0.1542
_reflns_Friedel_coverage 0.608
_reflns_Friedel_fraction_full 0.866
_reflns_Friedel_fraction_max 0.578
_reflns_number_gt 6695
_reflns_number_total 8681
_reflns_threshold_expression 'I > 2\s(I)'
_cod_data_source_file d4ce00023d2.cif
_cod_data_source_block ysj-220930-2-173k_auto
_cod_depositor_comments 'Adding full bibliography for 7248609--7248611.cif.'
_cod_database_code 7248610
_shelx_shelxl_version_number 2018/3
_chemical_oxdiff_formula 'C H O N Cl'
_shelx_space_group_comment
;
The symmetry employed for this shelxl refinement is uniquely defined
by the following loop, which should always be used as a source of
symmetry information in preference to the above space-group names.
They are only intended as comments.
;
_shelx_estimated_absorpt_t_max 0.969
_shelx_estimated_absorpt_t_min 0.969
_reflns_odcompleteness_completeness 99.86
_reflns_odcompleteness_iscentric 1
_reflns_odcompleteness_theta 26.32
_olex2_refinement_description
;
1.a Ternary CH refined with riding coordinates:
 N7(H7), N10(H10), N2(H2), C13(H13), C6(H6), C24(H24)
1.b Secondary CH2 refined with riding coordinates:
 C12(H12A,H12B), C16(H16A,H16B), C3(H3A,H3B), C5(H5A,H5B), C21(H21A,H21B),
 C17(H17A,H17B), C4(H4A,H4B), C23(H23A,H23B), C15(H15A,H15B), C11(H11A,H11B),
 C22(H22A,H22B), C20(H20A,H20B), C2(H2A,H2B), C26(H26A,H26B), C8(H8A,H8B)
1.c Idealised Me refined as rotating group:
 C14(H14A,H14B,H14C), C7(H7A,H7B,H7C), C25(H25A,H25B,H25C)
;
_olex2_submission_special_instructions 'No special instructions were received'
_oxdiff_exptl_absorpt_empirical_details
;
Empirical correction (ABSPACK) includes:
- Absorption correction using spherical harmonics
- Frame scaling
;
_oxdiff_exptl_absorpt_empirical_full_max 2.155
_oxdiff_exptl_absorpt_empirical_full_min 0.158

loop_
_space_group_symop_operation_xyz
'x, y, z'
'-x, y+1/2, -z'

loop_
_atom_site_label
_atom_site_type_symbol
_atom_site_fract_x
_atom_site_fract_y
_atom_site_fract_z
_atom_site_U_iso_or_equiv
_atom_site_adp_type
_atom_site_occupancy
_atom_site_site_symmetry_order
_atom_site_calc_flag
_atom_site_refinement_flags_posn
_atom_site_refinement_flags_adp
_atom_site_refinement_flags_occupancy
_atom_site_disorder_assembly
_atom_site_disorder_group
Cl2 Cl 0.37936(6) 0.53903(14) 0.29759(5) 0.0301(2) Uani 1 1 d . . . . .
Cl1 Cl 0.95264(7) 0.02024(14) 0.37097(5) 0.0311(2) Uani 1 1 d . . . . .
Cl3 Cl 0.29681(8) 0.91292(15) 0.04438(5) 0.0340(2) Uani 1 1 d . . . . .
O7 O 0.3429(3) 0.7048(5) 0.31771(19) 0.0497(9) Uani 1 1 d . . . . .
O3 O 0.9565(3) 0.1633(5) 0.32236(19) 0.0523(9) Uani 1 1 d . . . . .
O10 O 0.3523(3) 0.9562(6) 0.11941(16) 0.0532(10) Uani 1 1 d . . . . .
O6 O 0.3627(2) 0.3978(5) 0.34426(16) 0.0409(8) Uani 1 1 d . . . . .
O12 O 0.3183(2) 1.0430(6) -0.00490(17) 0.0466(8) Uani 1 1 d . . . . .
N7 N 0.5213(2) 0.4195(5) 0.15640(15) 0.0245(6) Uani 1 1 d . . . . .
H7 H 0.511412 0.394570 0.206020 0.029 Uiso 1 1 calc R U . . .
O4 O 0.8505(2) -0.0051(6) 0.37281(16) 0.0563(12) Uani 1 1 d . . . . .
N10 N 0.1509(2) 1.0004(5) 0.17727(16) 0.0254(7) Uani 1 1 d . . . . .
H10 H 0.161626 1.016443 0.127351 0.031 Uiso 1 1 calc R U . . .
O5 O 0.4844(2) 0.5537(6) 0.3041(2) 0.0558(10) Uani 1 1 d . . . . .
N2 N 0.8180(2) 0.0090(5) 0.51224(15) 0.0254(7) Uani 1 1 d . . . . .
H2 H 0.834259 0.022983 0.464142 0.030 Uiso 1 1 calc R U . . .
N6 N 0.7291(2) 0.5135(5) 0.20985(17) 0.0290(7) Uani 1 1 d . . . . .
O8 O 0.3271(3) 0.4976(5) 0.22149(16) 0.0508(9) Uani 1 1 d . . . . .
O9 O 0.1907(2) 0.9191(6) 0.03819(18) 0.0496(8) Uani 1 1 d . . . . .
N1 N 0.8954(3) -0.0231(5) 0.70492(19) 0.0409(9) Uani 1 1 d . . . . .
N3 N 0.6054(2) 0.0224(6) 0.45250(16) 0.0306(7) Uani 1 1 d . . . . .
N11 N -0.0482(2) 0.8594(6) 0.12734(17) 0.0356(9) Uani 1 1 d . . . . .
N4 N 0.5077(3) 0.1338(6) 0.26511(18) 0.0390(9) Uani 1 1 d . . . . .
O1 O 1.0111(3) 0.0631(7) 0.44433(17) 0.0613(12) Uani 1 1 d . . . . .
N9 N 0.2274(3) 1.0372(6) 0.36761(17) 0.0378(8) Uani 1 1 d . . . . .
O11 O 0.3236(3) 0.7397(5) 0.0253(2) 0.0566(9) Uani 1 1 d . . . . .
N8 N 0.4353(3) 0.4323(6) -0.03475(18) 0.0419(9) Uani 1 1 d . . . . .
C12 C 0.6950(3) 0.3299(6) 0.2118(2) 0.0303(8) Uani 1 1 d . . . . .
H12A H 0.679894 0.307714 0.259333 0.036 Uiso 1 1 calc R U . . .
H12B H 0.748619 0.246136 0.208481 0.036 Uiso 1 1 calc R U . . .
C16 C 0.6023(3) 0.2972(6) 0.14799(19) 0.0296(8) Uani 1 1 d . . . . .
H16A H 0.616754 0.320905 0.100343 0.035 Uiso 1 1 calc R U . . .
H16B H 0.580739 0.170984 0.148209 0.035 Uiso 1 1 calc R U . . .
C3 C 0.7545(3) -0.1554(6) 0.5059(2) 0.0346(9) Uani 1 1 d . . . . .
H3A H 0.734494 -0.172286 0.551841 0.042 Uiso 1 1 calc R U . . .
H3B H 0.792683 -0.262123 0.498619 0.042 Uiso 1 1 calc R U . . .
C19 C 0.2337(3) 1.0498(6) 0.3093(2) 0.0305(8) Uani 1 1 d . . . . .
C5 C 0.6620(3) -0.1326(6) 0.4401(2) 0.0346(9) Uani 1 1 d . . . . .
H5A H 0.682228 -0.115454 0.394241 0.042 Uiso 1 1 calc R U . . .
H5B H 0.619872 -0.241351 0.434032 0.042 Uiso 1 1 calc R U . . .
N5 N 0.8143(3) 0.5017(8) 0.4001(2) 0.0541(12) Uani 1 1 d . . . . .
C21 C 0.1304(3) 0.8068(6) 0.1853(2) 0.0350(9) Uani 1 1 d . . . . .
H21A H 0.119708 0.785087 0.234364 0.042 Uiso 1 1 calc R U . . .
H21B H 0.188585 0.734582 0.182101 0.042 Uiso 1 1 calc R U . . .
O2 O 0.9871(3) -0.1387(6) 0.3448(3) 0.0703(12) Uani 1 1 d . . . . .
C17 C 0.4239(3) 0.3830(6) 0.09963(19) 0.0317(9) Uani 1 1 d . . . . .
H17A H 0.403613 0.257634 0.104496 0.038 Uiso 1 1 calc R U . . .
H17B H 0.371660 0.462510 0.108446 0.038 Uiso 1 1 calc R U . . .
C1 C 0.9014(3) -0.0167(6) 0.6464(2) 0.0324(9) Uani 1 1 d . . . . .
C13 C 0.6521(3) 0.6390(6) 0.21946(19) 0.0269(8) Uani 1 1 d . . . . .
H13 H 0.639203 0.614723 0.268145 0.032 Uiso 1 1 calc R U . . .
C18 C 0.4315(3) 0.4124(7) 0.0240(2) 0.0323(8) Uani 1 1 d . . . . .
C9 C 0.5077(3) 0.0876(7) 0.3226(2) 0.0343(10) Uani 1 1 d . . . . .
N12 N -0.1441(3) 0.8444(8) -0.0634(2) 0.0575(12) Uani 1 1 d . . . . .
C4 C 0.7593(3) 0.1701(5) 0.5215(2) 0.0280(8) Uani 1 1 d . . . . .
H4A H 0.800912 0.278622 0.523975 0.034 Uiso 1 1 calc R U . . .
H4B H 0.741574 0.160637 0.568650 0.034 Uiso 1 1 calc R U . . .
C23 C 0.0388(3) 0.7517(7) 0.1250(2) 0.0372(9) Uani 1 1 d . . . . .
H23A H 0.051371 0.766842 0.076152 0.045 Uiso 1 1 calc R U . . .
H23B H 0.024613 0.623637 0.130916 0.045 Uiso 1 1 calc R U . . .
C14 C 0.6818(3) 0.8340(6) 0.2168(2) 0.0374(9) Uani 1 1 d . . . . .
H14A H 0.740097 0.859944 0.259054 0.056 Uiso 1 1 calc R U . . .
H14B H 0.625843 0.910938 0.219238 0.056 Uiso 1 1 calc R U . . .
H14C H 0.698533 0.857045 0.170546 0.056 Uiso 1 1 calc R U . . .
C15 C 0.5553(3) 0.6099(6) 0.1572(2) 0.0269(8) Uani 1 1 d . . . . .
H15A H 0.502626 0.690608 0.164547 0.032 Uiso 1 1 calc R U . . .
H15B H 0.566593 0.639376 0.109001 0.032 Uiso 1 1 calc R U . . .
C27 C -0.1431(3) 0.8195(9) -0.0037(2) 0.0466(12) Uani 1 1 d . . . . .
C6 C 0.6642(3) 0.1876(6) 0.4574(2) 0.0281(8) Uani 1 1 d . . . . .
H6 H 0.682252 0.205120 0.410138 0.034 Uiso 1 1 calc R U . . .
C11 C 0.8261(3) 0.5396(8) 0.2641(2) 0.0368(9) Uani 1 1 d . . . . .
H11A H 0.851079 0.660788 0.257700 0.044 Uiso 1 1 calc R U . . .
H11B H 0.874140 0.451648 0.254683 0.044 Uiso 1 1 calc R U . . .
C22 C 0.0613(3) 1.1094(6) 0.1783(2) 0.0309(8) Uani 1 1 d . . . . .
H22A H 0.074612 1.237343 0.171106 0.037 Uiso 1 1 calc R U . . .
H22B H 0.048291 1.096630 0.227009 0.037 Uiso 1 1 calc R U . . .
C10 C 0.8223(3) 0.5193(7) 0.3423(2) 0.0391(10) Uani 1 1 d . . . . .
C20 C 0.2433(3) 1.0672(7) 0.2335(2) 0.0372(10) Uani 1 1 d . . . . .
H20A H 0.301971 0.997740 0.229502 0.045 Uiso 1 1 calc R U . . .
H20B H 0.254377 1.194330 0.223415 0.045 Uiso 1 1 calc R U . . .
C24 C -0.0303(3) 1.0487(7) 0.1172(2) 0.0375(10) Uani 1 1 d . . . . .
H24 H -0.019010 1.067974 0.067679 0.045 Uiso 1 1 calc R U . . .
C2 C 0.9151(3) -0.0064(7) 0.5717(2) 0.0350(10) Uani 1 1 d . . . . .
H2A H 0.950792 -0.114907 0.562837 0.042 Uiso 1 1 calc R U . . .
H2B H 0.957378 0.098584 0.569263 0.042 Uiso 1 1 calc R U . . .
C26 C -0.1392(3) 0.7891(11) 0.0755(2) 0.0578(17) Uani 1 1 d . . . . .
H26A H -0.197976 0.846883 0.085331 0.069 Uiso 1 1 calc R U . . .
H26B H -0.143431 0.659047 0.084057 0.069 Uiso 1 1 calc R U . . .
C8 C 0.5075(3) 0.0336(9) 0.3984(2) 0.0423(11) Uani 1 1 d . . . . .
H8A H 0.466359 0.120516 0.416634 0.051 Uiso 1 1 calc R U . . .
H8B H 0.474528 -0.084643 0.395403 0.051 Uiso 1 1 calc R U . . .
C7 C 0.6080(4) 0.3511(8) 0.4722(3) 0.0591(15) Uani 1 1 d . . . . .
H7A H 0.551191 0.375723 0.428713 0.089 Uiso 1 1 calc R U . . .
H7B H 0.653136 0.454577 0.482143 0.089 Uiso 1 1 calc R U . . .
H7C H 0.583541 0.328620 0.515238 0.089 Uiso 1 1 calc R U . . .
C25 C -0.1178(4) 1.1634(11) 0.1240(3) 0.073(2) Uani 1 1 d . . . . .
H25A H -0.177196 1.136508 0.082774 0.110 Uiso 1 1 calc R U . . .
H25B H -0.100671 1.290298 0.122480 0.110 Uiso 1 1 calc R U . . .
H25C H -0.131803 1.137130 0.171043 0.110 Uiso 1 1 calc R U . . .

loop_
_atom_site_aniso_label
_atom_site_aniso_U_11
_atom_site_aniso_U_22
_atom_site_aniso_U_33
_atom_site_aniso_U_23
_atom_site_aniso_U_13
_atom_site_aniso_U_12
Cl2 0.0271(4) 0.0347(5) 0.0301(4) 0.0009(4) 0.0106(3) 0.0037(4)
Cl1 0.0314(5) 0.0340(6) 0.0294(4) -0.0002(4) 0.0111(3) -0.0060(4)
Cl3 0.0392(5) 0.0362(6) 0.0289(5) -0.0034(4) 0.0134(4) 0.0015(4)
O7 0.051(2) 0.045(2) 0.054(2) -0.0144(16) 0.0166(16) 0.0067(17)
O3 0.069(2) 0.046(2) 0.0488(19) 0.0141(16) 0.0279(18) 0.0019(18)
O10 0.063(2) 0.066(3) 0.0303(15) -0.0076(15) 0.0116(15) -0.0098(19)
O6 0.0357(16) 0.049(2) 0.0408(16) 0.0134(15) 0.0155(13) 0.0028(15)
O12 0.0432(17) 0.057(2) 0.0442(17) 0.0147(17) 0.0202(14) 0.0056(18)
N7 0.0266(15) 0.0275(17) 0.0187(13) 0.0009(12) 0.0055(11) -0.0012(14)
O4 0.0352(17) 0.101(3) 0.0380(16) -0.0211(18) 0.0187(14) -0.0267(19)
N10 0.0258(15) 0.0303(19) 0.0204(13) -0.0037(12) 0.0070(11) -0.0031(13)
O5 0.0288(15) 0.068(3) 0.075(2) 0.016(2) 0.0232(15) 0.0020(18)
N2 0.0247(14) 0.0308(18) 0.0194(13) 0.0003(13) 0.0044(11) 0.0066(14)
N6 0.0237(15) 0.0330(19) 0.0297(15) -0.0004(14) 0.0065(12) 0.0019(15)
O8 0.067(2) 0.055(2) 0.0270(14) -0.0039(14) 0.0088(14) 0.0059(19)
O9 0.0434(18) 0.057(2) 0.0554(19) -0.0116(18) 0.0254(15) -0.0049(17)
N1 0.049(2) 0.044(3) 0.0280(17) 0.0016(14) 0.0071(15) 0.0092(17)
N3 0.0244(14) 0.041(2) 0.0259(14) 0.0045(15) 0.0058(11) -0.0011(17)
N11 0.0239(16) 0.054(3) 0.0271(15) -0.0038(15) 0.0051(12) -0.0114(16)
N4 0.0337(18) 0.051(2) 0.0299(18) 0.0036(16) 0.0061(14) 0.0009(18)
O1 0.0478(18) 0.098(4) 0.0328(16) -0.0008(19) 0.0038(13) -0.022(2)
N9 0.048(2) 0.035(2) 0.0278(16) -0.0020(16) 0.0064(14) 0.0020(19)
O11 0.062(2) 0.041(2) 0.063(2) -0.0105(18) 0.0123(18) 0.0129(19)
N8 0.059(2) 0.040(2) 0.0237(17) 0.0003(15) 0.0060(15) 0.0044(19)
C12 0.0277(19) 0.027(2) 0.036(2) 0.0005(16) 0.0087(15) 0.0082(16)
C16 0.033(2) 0.027(2) 0.0283(18) -0.0009(15) 0.0087(15) 0.0043(17)
C3 0.043(2) 0.023(2) 0.033(2) 0.0028(16) 0.0029(17) 0.0054(19)
C19 0.0307(18) 0.029(2) 0.0294(18) -0.0046(16) 0.0040(14) 0.0010(18)
C5 0.037(2) 0.029(2) 0.033(2) 0.0004(16) 0.0027(16) -0.0048(18)
N5 0.050(2) 0.067(3) 0.037(2) -0.004(2) -0.0015(17) 0.002(2)
C21 0.034(2) 0.027(2) 0.037(2) -0.0013(16) -0.0007(16) 0.0028(18)
O2 0.088(3) 0.040(2) 0.101(3) -0.007(2) 0.055(3) 0.002(2)
C17 0.0270(18) 0.041(3) 0.0245(17) -0.0011(16) 0.0039(14) -0.0060(18)
C1 0.030(2) 0.035(3) 0.0277(19) -0.0014(15) 0.0018(15) 0.0080(16)
C13 0.0263(18) 0.029(2) 0.0230(16) 0.0004(15) 0.0040(14) 0.0025(16)
C18 0.036(2) 0.030(2) 0.0262(19) -0.0028(16) 0.0022(15) 0.0018(18)
C9 0.0223(18) 0.047(3) 0.031(2) 0.0011(17) 0.0035(14) -0.0009(17)
N12 0.059(3) 0.074(4) 0.033(2) -0.007(2) 0.0023(17) 0.005(3)
C4 0.0298(19) 0.024(2) 0.0269(17) -0.0003(14) 0.0029(14) 0.0053(16)
C23 0.040(2) 0.032(2) 0.034(2) -0.0041(17) 0.0014(17) -0.0101(19)
C14 0.041(2) 0.031(2) 0.034(2) -0.0028(17) -0.0002(16) -0.005(2)
C15 0.0269(19) 0.026(2) 0.0262(17) -0.0009(14) 0.0048(14) -0.0009(16)
C27 0.029(2) 0.072(4) 0.033(2) -0.011(2) -0.0003(16) -0.004(2)
C6 0.032(2) 0.027(2) 0.0211(17) 0.0004(13) 0.0018(14) 0.0068(16)
C11 0.0214(17) 0.047(3) 0.040(2) -0.001(2) 0.0063(15) 0.000(2)
C22 0.037(2) 0.030(2) 0.0253(18) -0.0010(15) 0.0084(15) 0.0069(17)
C10 0.0285(19) 0.043(3) 0.039(2) -0.005(2) -0.0025(16) 0.006(2)
C20 0.0271(19) 0.054(3) 0.0297(19) -0.0080(18) 0.0074(15) -0.0115(19)
C24 0.032(2) 0.057(3) 0.0208(16) 0.0007(19) 0.0038(14) 0.017(2)
C2 0.0225(18) 0.054(3) 0.0253(18) -0.0001(17) 0.0013(14) 0.0073(18)
C26 0.028(2) 0.111(5) 0.031(2) -0.011(3) 0.0033(17) -0.025(3)
C8 0.0262(19) 0.071(3) 0.0303(19) 0.011(2) 0.0083(15) -0.002(2)
C7 0.064(3) 0.047(3) 0.049(3) -0.016(2) -0.012(2) 0.036(3)
C25 0.052(3) 0.111(6) 0.047(3) -0.014(3) -0.004(2) 0.049(4)

loop_
_atom_type_symbol
_atom_type_description
_atom_type_scat_dispersion_real
_atom_type_scat_dispersion_imag
_atom_type_scat_source
C C 0.0033 0.0016 'International Tables Vol C Tables 4.2.6.8 and 6.1.1.4'
H H 0.0000 0.0000 'International Tables Vol C Tables 4.2.6.8 and 6.1.1.4'
Cl Cl 0.1484 0.1585 'International Tables Vol C Tables 4.2.6.8 and 6.1.1.4'
N N 0.0061 0.0033 'International Tables Vol C Tables 4.2.6.8 and 6.1.1.4'
O O 0.0106 0.0060 'International Tables Vol C Tables 4.2.6.8 and 6.1.1.4'

loop_
_geom_angle_atom_site_label_1
_geom_angle_atom_site_label_2
_geom_angle_atom_site_label_3
_geom_angle
_geom_angle_site_symmetry_1
_geom_angle_site_symmetry_3
_geom_angle_publ_flag
O7 Cl2 O6 110.1(2) . . ?
O7 Cl2 O5 109.9(3) . . ?
O7 Cl2 O8 109.4(2) . . ?
O6 Cl2 O5 110.0(2) . . ?
O6 Cl2 O8 109.1(2) . . ?
O5 Cl2 O8 108.3(2) . . ?
O3 Cl1 O4 109.5(2) . . ?
O3 Cl1 O1 109.9(3) . . ?
O3 Cl1 O2 109.1(2) . . ?
O1 Cl1 O4 107.44(18) . . ?
O2 Cl1 O4 109.3(3) . . ?
O2 Cl1 O1 111.6(3) . . ?
O10 Cl3 O9 108.71(19) . . ?
O12 Cl3 O10 109.3(2) . . ?
O12 Cl3 O9 108.9(2) . . ?
O11 Cl3 O10 110.2(2) . . ?
O11 Cl3 O12 109.6(2) . . ?
O11 Cl3 O9 110.1(2) . . ?
C16 N7 H7 107.1 . . ?
C16 N7 C15 109.6(3) . . ?
C17 N7 H7 107.1 . . ?
C17 N7 C16 111.8(3) . . ?
C17 N7 C15 113.7(3) . . ?
C15 N7 H7 107.1 . . ?
C21 N10 H10 107.2 . . ?
C21 N10 C22 110.0(3) . . ?
C21 N10 C20 113.7(3) . . ?
C22 N10 H10 107.2 . . ?
C22 N10 C20 111.2(3) . . ?
C20 N10 H10 107.2 . . ?
C3 N2 H2 107.2 . . ?
C4 N2 H2 107.2 . . ?
C4 N2 C3 109.8(3) . . ?
C4 N2 C2 112.6(3) . . ?
C2 N2 H2 107.2 . . ?
C2 N2 C3 112.6(3) . . ?
C12 N6 C13 110.0(3) . . ?
C11 N6 C12 110.6(3) . . ?
C11 N6 C13 113.0(3) . . ?
C5 N3 C6 111.0(3) . . ?
C8 N3 C5 112.1(4) . . ?
C8 N3 C6 113.0(4) . . ?
C24 N11 C23 110.7(3) . . ?
C24 N11 C26 114.2(4) . . ?
C26 N11 C23 110.5(4) . . ?
N6 C12 H12A 109.7 . . ?
N6 C12 H12B 109.7 . . ?
N6 C12 C16 110.1(3) . . ?
H12A C12 H12B 108.2 . . ?
C16 C12 H12A 109.7 . . ?
C16 C12 H12B 109.7 . . ?
N7 C16 C12 108.5(3) . . ?
N7 C16 H16A 110.0 . . ?
N7 C16 H16B 110.0 . . ?
C12 C16 H16A 110.0 . . ?
C12 C16 H16B 110.0 . . ?
H16A C16 H16B 108.4 . . ?
N2 C3 H3A 110.0 . . ?
N2 C3 H3B 110.0 . . ?
N2 C3 C5 108.5(3) . . ?
H3A C3 H3B 108.4 . . ?
C5 C3 H3A 110.0 . . ?
C5 C3 H3B 110.0 . . ?
N9 C19 C20 179.3(5) . . ?
N3 C5 C3 109.3(3) . . ?
N3 C5 H5A 109.8 . . ?
N3 C5 H5B 109.8 . . ?
C3 C5 H5A 109.8 . . ?
C3 C5 H5B 109.8 . . ?
H5A C5 H5B 108.3 . . ?
N10 C21 H21A 109.8 . . ?
N10 C21 H21B 109.8 . . ?
N10 C21 C23 109.6(4) . . ?
H21A C21 H21B 108.2 . . ?
C23 C21 H21A 109.8 . . ?
C23 C21 H21B 109.8 . . ?
N7 C17 H17A 109.4 . . ?
N7 C17 H17B 109.4 . . ?
H17A C17 H17B 108.0 . . ?
C18 C17 N7 111.2(3) . . ?
C18 C17 H17A 109.4 . . ?
C18 C17 H17B 109.4 . . ?
N1 C1 C2 176.8(5) . . ?
N6 C13 H13 109.0 . . ?
N6 C13 C14 113.0(3) . . ?
N6 C13 C15 109.2(3) . . ?
C14 C13 H13 109.0 . . ?
C14 C13 C15 107.5(3) . . ?
C15 C13 H13 109.0 . . ?
N8 C18 C17 178.3(5) . . ?
N4 C9 C8 178.1(5) . . ?
N2 C4 H4A 109.4 . . ?
N2 C4 H4B 109.4 . . ?
N2 C4 C6 111.0(3) . . ?
H4A C4 H4B 108.0 . . ?
C6 C4 H4A 109.4 . . ?
C6 C4 H4B 109.4 . . ?
N11 C23 C21 111.0(4) . . ?
N11 C23 H23A 109.4 . . ?
N11 C23 H23B 109.4 . . ?
C21 C23 H23A 109.4 . . ?
C21 C23 H23B 109.4 . . ?
H23A C23 H23B 108.0 . . ?
C13 C14 H14A 109.5 . . ?
C13 C14 H14B 109.5 . . ?
C13 C14 H14C 109.5 . . ?
H14A C14 H14B 109.5 . . ?
H14A C14 H14C 109.5 . . ?
H14B C14 H14C 109.5 . . ?
N7 C15 C13 110.5(3) . . ?
N7 C15 H15A 109.5 . . ?
N7 C15 H15B 109.5 . . ?
C13 C15 H15A 109.5 . . ?
C13 C15 H15B 109.5 . . ?
H15A C15 H15B 108.1 . . ?
N12 C27 C26 178.5(5) . . ?
N3 C6 C4 108.7(3) . . ?
N3 C6 H6 109.4 . . ?
N3 C6 C7 112.3(4) . . ?
C4 C6 H6 109.4 . . ?
C7 C6 C4 107.5(3) . . ?
C7 C6 H6 109.4 . . ?
N6 C11 H11A 109.0 . . ?
N6 C11 H11B 109.0 . . ?
N6 C11 C10 113.0(3) . . ?
H11A C11 H11B 107.8 . . ?
C10 C11 H11A 109.0 . . ?
C10 C11 H11B 109.0 . . ?
N10 C22 H22A 109.5 . . ?
N10 C22 H22B 109.5 . . ?
N10 C22 C24 110.6(3) . . ?
H22A C22 H22B 108.1 . . ?
C24 C22 H22A 109.5 . . ?
C24 C22 H22B 109.5 . . ?
N5 C10 C11 176.4(5) . . ?
N10 C20 H20A 109.4 . . ?
N10 C20 H20B 109.4 . . ?
C19 C20 N10 110.9(3) . . ?
C19 C20 H20A 109.4 . . ?
C19 C20 H20B 109.4 . . ?
H20A C20 H20B 108.0 . . ?
N11 C24 C22 109.2(3) . . ?
N11 C24 H24 109.9 . . ?
N11 C24 C25 111.3(5) . . ?
C22 C24 H24 109.9 . . ?
C22 C24 C25 106.7(4) . . ?
C25 C24 H24 109.9 . . ?
N2 C2 H2A 109.1 . . ?
N2 C2 H2B 109.1 . . ?
C1 C2 N2 112.4(3) . . ?
C1 C2 H2A 109.1 . . ?
C1 C2 H2B 109.1 . . ?
H2A C2 H2B 107.8 . . ?
N11 C26 C27 113.0(4) . . ?
N11 C26 H26A 109.0 . . ?
N11 C26 H26B 109.0 . . ?
C27 C26 H26A 109.0 . . ?
C27 C26 H26B 109.0 . . ?
H26A C26 H26B 107.8 . . ?
N3 C8 C9 115.5(3) . . ?
N3 C8 H8A 108.4 . . ?
N3 C8 H8B 108.4 . . ?
C9 C8 H8A 108.4 . . ?
C9 C8 H8B 108.4 . . ?
H8A C8 H8B 107.5 . . ?
C6 C7 H7A 109.5 . . ?
C6 C7 H7B 109.5 . . ?
C6 C7 H7C 109.5 . . ?
H7A C7 H7B 109.5 . . ?
H7A C7 H7C 109.5 . . ?
H7B C7 H7C 109.5 . . ?
C24 C25 H25A 109.5 . . ?
C24 C25 H25B 109.5 . . ?
C24 C25 H25C 109.5 . . ?
H25A C25 H25B 109.5 . . ?
H25A C25 H25C 109.5 . . ?
H25B C25 H25C 109.5 . . ?

loop_
_geom_bond_atom_site_label_1
_geom_bond_atom_site_label_2
_geom_bond_distance
_geom_bond_site_symmetry_2
_geom_bond_publ_flag
Cl2 O7 1.430(4) . ?
Cl2 O6 1.434(3) . ?
Cl2 O5 1.438(3) . ?
Cl2 O8 1.443(3) . ?
Cl1 O3 1.418(3) . ?
Cl1 O4 1.447(3) . ?
Cl1 O1 1.425(3) . ?
Cl1 O2 1.420(4) . ?
Cl3 O10 1.440(3) . ?
Cl3 O12 1.433(3) . ?
Cl3 O9 1.450(3) . ?
Cl3 O11 1.422(4) . ?
N7 H7 1.0000 . ?
N7 C16 1.496(5) . ?
N7 C17 1.493(5) . ?
N7 C15 1.498(5) . ?
N10 H10 1.0000 . ?
N10 C21 1.491(6) . ?
N10 C22 1.496(5) . ?
N10 C20 1.499(5) . ?
N2 H2 1.0000 . ?
N2 C3 1.499(6) . ?
N2 C4 1.493(5) . ?
N2 C2 1.495(5) . ?
N6 C12 1.456(6) . ?
N6 C13 1.475(5) . ?
N6 C11 1.456(5) . ?
N1 C1 1.130(5) . ?
N3 C5 1.458(6) . ?
N3 C6 1.470(6) . ?
N3 C8 1.453(5) . ?
N11 C23 1.467(6) . ?
N11 C24 1.458(7) . ?
N11 C26 1.459(5) . ?
N4 C9 1.137(5) . ?
N9 C19 1.130(5) . ?
N8 C18 1.133(5) . ?
C12 H12A 0.9900 . ?
C12 H12B 0.9900 . ?
C12 C16 1.512(5) . ?
C16 H16A 0.9900 . ?
C16 H16B 0.9900 . ?
C3 H3A 0.9900 . ?
C3 H3B 0.9900 . ?
C3 C5 1.520(6) . ?
C19 C20 1.476(5) . ?
C5 H5A 0.9900 . ?
C5 H5B 0.9900 . ?
N5 C10 1.134(6) . ?
C21 H21A 0.9900 . ?
C21 H21B 0.9900 . ?
C21 C23 1.504(6) . ?
C17 H17A 0.9900 . ?
C17 H17B 0.9900 . ?
C17 C18 1.474(5) . ?
C1 C2 1.473(5) . ?
C13 H13 1.0000 . ?
C13 C14 1.520(6) . ?
C13 C15 1.529(5) . ?
C9 C8 1.484(5) . ?
N12 C27 1.135(6) . ?
C4 H4A 0.9900 . ?
C4 H4B 0.9900 . ?
C4 C6 1.523(5) . ?
C23 H23A 0.9900 . ?
C23 H23B 0.9900 . ?
C14 H14A 0.9800 . ?
C14 H14B 0.9800 . ?
C14 H14C 0.9800 . ?
C15 H15A 0.9900 . ?
C15 H15B 0.9900 . ?
C27 C26 1.494(6) . ?
C6 H6 1.0000 . ?
C6 C7 1.519(6) . ?
C11 H11A 0.9900 . ?
C11 H11B 0.9900 . ?
C11 C10 1.496(6) . ?
C22 H22A 0.9900 . ?
C22 H22B 0.9900 . ?
C22 C24 1.522(6) . ?
C20 H20A 0.9900 . ?
C20 H20B 0.9900 . ?
C24 H24 1.0000 . ?
C24 C25 1.526(6) . ?
C2 H2A 0.9900 . ?
C2 H2B 0.9900 . ?
C26 H26A 0.9900 . ?
C26 H26B 0.9900 . ?
C8 H8A 0.9900 . ?
C8 H8B 0.9900 . ?
C7 H7A 0.9800 . ?
C7 H7B 0.9800 . ?
C7 H7C 0.9800 . ?
C25 H25A 0.9800 . ?
C25 H25B 0.9800 . ?
C25 H25C 0.9800 . ?

loop_
_geom_hbond_atom_site_label_D
_geom_hbond_atom_site_label_H
_geom_hbond_atom_site_label_A
_geom_hbond_distance_DH
_geom_hbond_distance_HA
_geom_hbond_distance_DA
_geom_hbond_angle_DHA
_geom_hbond_site_symmetry_A
_geom_hbond_publ_flag
N7 H7 N4 1.00 2.25 3.001(5) 130.7 . yes
N10 H10 O9 1.00 1.98 2.893(4) 151.3 . yes
N2 H2 O4 1.00 1.81 2.791(4) 166.1 . yes

loop_
_geom_torsion_atom_site_label_1
_geom_torsion_atom_site_label_2
_geom_torsion_atom_site_label_3
_geom_torsion_atom_site_label_4
_geom_torsion
_geom_torsion_site_symmetry_1
_geom_torsion_site_symmetry_2
_geom_torsion_site_symmetry_3
_geom_torsion_site_symmetry_4
_geom_torsion_publ_flag
N10 C21 C23 N11 -58.1(5) . . . . ?
N10 C22 C24 N11 58.1(4) . . . . ?
N10 C22 C24 C25 178.5(4) . . . . ?
N2 C3 C5 N3 -61.0(4) . . . . ?
N2 C4 C6 N3 56.7(4) . . . . ?
N2 C4 C6 C7 178.5(4) . . . . ?
N6 C12 C16 N7 -61.9(4) . . . . ?
N6 C13 C15 N7 57.0(4) . . . . ?
C12 N6 C13 C14 -179.1(3) . . . . ?
C12 N6 C13 C15 -59.5(4) . . . . ?
C12 N6 C11 C10 -65.2(5) . . . . ?
C16 N7 C17 C18 -61.7(5) . . . . ?
C16 N7 C15 C13 -57.3(4) . . . . ?
C3 N2 C4 C6 -57.2(4) . . . . ?
C3 N2 C2 C1 -65.9(5) . . . . ?
C5 N3 C6 C4 -59.7(4) . . . . ?
C5 N3 C6 C7 -178.6(3) . . . . ?
C5 N3 C8 C9 -72.5(6) . . . . ?
C21 N10 C22 C24 -57.2(4) . . . . ?
C21 N10 C20 C19 -62.1(5) . . . . ?
C17 N7 C16 C12 -174.3(3) . . . . ?
C17 N7 C15 C13 176.8(3) . . . . ?
C13 N6 C12 C16 62.8(4) . . . . ?
C13 N6 C11 C10 58.7(5) . . . . ?
C4 N2 C3 C5 58.4(4) . . . . ?
C4 N2 C2 C1 58.9(5) . . . . ?
C23 N11 C24 C22 -59.2(4) . . . . ?
C23 N11 C24 C25 -176.8(3) . . . . ?
C23 N11 C26 C27 -70.4(7) . . . . ?
C14 C13 C15 N7 -180.0(3) . . . . ?
C15 N7 C16 C12 58.7(4) . . . . ?
C15 N7 C17 C18 63.0(4) . . . . ?
C6 N3 C5 C3 62.8(4) . . . . ?
C6 N3 C8 C9 53.9(6) . . . . ?
C11 N6 C12 C16 -171.7(3) . . . . ?
C11 N6 C13 C14 56.7(4) . . . . ?
C11 N6 C13 C15 176.3(3) . . . . ?
C22 N10 C21 C23 56.6(4) . . . . ?
C22 N10 C20 C19 62.7(5) . . . . ?
C20 N10 C21 C23 -178.0(3) . . . . ?
C20 N10 C22 C24 176.0(3) . . . . ?
C24 N11 C23 C21 60.2(4) . . . . ?
C24 N11 C26 C27 55.2(7) . . . . ?
C2 N2 C3 C5 -175.3(3) . . . . ?
C2 N2 C4 C6 176.4(3) . . . . ?
C26 N11 C23 C21 -172.2(4) . . . . ?
C26 N11 C24 C22 175.3(3) . . . . ?
C26 N11 C24 C25 57.7(4) . . . . ?
C8 N3 C5 C3 -169.8(3) . . . . ?
C8 N3 C6 C4 173.3(3) . . . . ?
C8 N3 C6 C7 54.4(4) . . . . ?
